data_2240037
loop_
_publ_author_name
'Haress, Nadia G.'
'Ghabbour, Hazem A.'
'El-Emam, Ali A.'
'Chidan Kumar, C. S.'
'Fun, Hoong-Kun'

_publ_section_title
;
 Crystal structure of
 6-chloro-5-isopropylpyrimidine-2,4(1<i>H</i>,3<i>H</i>)-dione
;
_journal_coeditor_code SJ5429
_journal_issue 11
_journal_name_full 'Acta Crystallographica Section E'
_journal_page_first o1144
_journal_page_last o1145
_journal_paper_doi 10.1107/S1600536814021382
_journal_volume 70
_journal_year 2014
_chemical_formula_iupac 'C7 H9 Cl N2 O2'
_chemical_formula_moiety 'C7 H9 Cl N2 O2'
_chemical_formula_sum 'C7 H9 Cl N2 O2'
_chemical_formula_weight 188.61
_chemical_name_systematic
;
6-Chloro-5-isopropylpyrimidine-2,4(1<i>H</i>,3<i>H</i>)-dione
;
_space_group_IT_number 14
_symmetry_cell_setting monoclinic
_symmetry_space_group_name_Hall '-P 2ybc'
_symmetry_space_group_name_H-M 'P 1 21/c 1'
_atom_sites_solution_hydrogens geom
_atom_sites_solution_primary direct
_atom_sites_solution_secondary difmap
_audit_creation_method SHELXL-97
_cell_angle_alpha 90.00
_cell_angle_beta 104.577(2)
_cell_angle_gamma 90.00
_cell_formula_units_Z 4
_cell_length_a 11.2244(4)
_cell_length_b 6.8288(3)
_cell_length_c 11.6641(5)
_cell_measurement_reflns_used 3341
_cell_measurement_temperature 296(2)
_cell_measurement_theta_max 69.37
_cell_measurement_theta_min 3.92
_cell_volume 865.26(6)
_computing_cell_refinement
;
SAINT (Bruker, 2009)
;
_computing_data_collection
;
APEX2 (Bruker, 2009)
;
_computing_data_reduction
;
SAINT (Bruker, 2009)
;
_computing_molecular_graphics
;
SHELXTL (Sheldrick, 2008)
;
_computing_publication_material
;
SHELXTL (Sheldrick, 2008) and PLATON (Spek, 2009)
;
_computing_structure_refinement
;
SHELXL97 (Sheldrick, 2008)
;
_computing_structure_solution
;
SHELXS97 (Sheldrick, 2008)
;
_diffrn_ambient_temperature 296(2)
_diffrn_measured_fraction_theta_full 0.952
_diffrn_measured_fraction_theta_max 0.952
_diffrn_measurement_device_type 'Bruker APEXII CCD'
_diffrn_measurement_method '\f and \w scans'
_diffrn_radiation_monochromator graphite
_diffrn_radiation_source 'fine-focus sealed tube'
_diffrn_radiation_type CuK\a
_diffrn_radiation_wavelength 1.54178
_diffrn_reflns_av_R_equivalents 0.0272
_diffrn_reflns_av_sigmaI/netI 0.0179
_diffrn_reflns_limit_h_max 13
_diffrn_reflns_limit_h_min -12
_diffrn_reflns_limit_k_max 7
_diffrn_reflns_limit_k_min -8
_diffrn_reflns_limit_l_max 10
_diffrn_reflns_limit_l_min -13
_diffrn_reflns_number 5647
_diffrn_reflns_theta_full 69.70
_diffrn_reflns_theta_max 69.70
_diffrn_reflns_theta_min 4.07
_diffrn_standards_number 0
_exptl_absorpt_coefficient_mu 3.619
_exptl_absorpt_correction_T_max 0.4576
_exptl_absorpt_correction_T_min 0.2921
_exptl_absorpt_correction_type multi-scan
_exptl_absorpt_process_details
;
(<i>SADABS</i>; Bruker, 2009)
;
_exptl_crystal_colour colourless
_exptl_crystal_density_diffrn 1.448
_exptl_crystal_density_method 'not measured'
_exptl_crystal_description block
_exptl_crystal_F_000 392
_exptl_crystal_size_max 0.45
_exptl_crystal_size_mid 0.28
_exptl_crystal_size_min 0.26
_refine_diff_density_max 0.274
_refine_diff_density_min -0.318
_refine_ls_extinction_coef 0.0181(15)
_refine_ls_extinction_expression Fc^*^=kFc[1+0.001xFc^2^\l^3^/sin(2\q)]^-1/4^
_refine_ls_extinction_method SHELXL
_refine_ls_goodness_of_fit_ref 1.055
_refine_ls_hydrogen_treatment mixed
_refine_ls_matrix_type full
_refine_ls_number_parameters 122
_refine_ls_number_reflns 1553
_refine_ls_number_restraints 0
_refine_ls_restrained_S_all 1.055
_refine_ls_R_factor_all 0.0414
_refine_ls_R_factor_gt 0.0395
_refine_ls_shift/su_max 0.000
_refine_ls_shift/su_mean 0.000
_refine_ls_structure_factor_coef Fsqd
_refine_ls_weighting_details 'calc w=1/[\s^2^(Fo^2^)+(0.0664P)^2^+0.3263P] where P=(Fo^2^+2Fc^2^)/3'
_refine_ls_weighting_scheme calc
_refine_ls_wR_factor_gt 0.1120
_refine_ls_wR_factor_ref 0.1138
_reflns_number_gt 1444
_reflns_number_total 1553
_reflns_threshold_expression 'I > 2\s(I)'
_cod_data_source_file sj5429sup1.cif
_cod_data_source_block I
_cod_original_sg_symbol_H-M 'P 21/c'
_cod_database_code 2240037
_cod_database_fobs_code 2240037

loop_
_symmetry_equiv_pos_as_xyz
'x, y, z'
'-x, y+1/2, -z+1/2'
'-x, -y, -z'
'x, -y-1/2, z-1/2'

loop_
_atom_site_type_symbol
_atom_site_label
_atom_site_fract_x
_atom_site_fract_y
_atom_site_fract_z
_atom_site_U_iso_or_equiv
_atom_site_adp_type
_atom_site_calc_flag
_atom_site_refinement_flags
_atom_site_occupancy
_atom_site_symmetry_multiplicity
Cl Cl1 0.20279(5) 0.71985(9) 0.34179(6) 0.0644(3) Uani d . 1 1
O O1 0.55744(12) 0.3674(2) 0.28760(12) 0.0465(4) Uani d . 1 1
O O2 0.35879(13) 0.0719(2) 0.53323(13) 0.0522(4) Uani d . 1 1
N N1 0.39383(14) 0.5227(2) 0.32786(14) 0.0386(4) Uani d . 1 1
N N2 0.45727(14) 0.2261(2) 0.41291(14) 0.0394(4) Uani d . 1 1
C C1 0.29636(16) 0.5181(3) 0.37878(16) 0.0371(4) Uani d . 1 1
C C2 0.47498(15) 0.3710(3) 0.33892(15) 0.0354(4) Uani d . 1 1
C C3 0.36295(16) 0.2134(3) 0.46972(15) 0.0371(4) Uani d . 1 1
C C4 0.27390(15) 0.3729(3) 0.44806(15) 0.0368(4) Uani d . 1 1
C C5 0.16037(17) 0.3635(3) 0.49593(17) 0.0437(5) Uani d . 1 1
C C6 0.1871(2) 0.3338(5) 0.6280(2) 0.0697(7) Uani d . 1 1
H H6A 0.2438 0.4322 0.6675 0.105 Uiso calc R 1 1
H H6B 0.2226 0.2065 0.6480 0.105 Uiso calc R 1 1
H H6C 0.1119 0.3437 0.6527 0.105 Uiso calc R 1 1
C C7 0.0719(2) 0.2127(5) 0.4302(3) 0.0815(9) Uani d . 1 1
H H7A 0.0568 0.2355 0.3465 0.122 Uiso calc R 1 1
H H7B -0.0041 0.2217 0.4533 0.122 Uiso calc R 1 1
H H7C 0.1065 0.0845 0.4486 0.122 Uiso calc R 1 1
H H1N1 0.403(2) 0.617(4) 0.2856(19) 0.043(6) Uiso d . 1 1
H H1N2 0.506(2) 0.132(4) 0.422(2) 0.059(7) Uiso d . 1 1
H H5 0.125(2) 0.489(4) 0.481(2) 0.058(7) Uiso d . 1 1

loop_
_atom_site_aniso_label
_atom_site_aniso_U_11
_atom_site_aniso_U_22
_atom_site_aniso_U_33
_atom_site_aniso_U_12
_atom_site_aniso_U_13
_atom_site_aniso_U_23
Cl1 0.0662(4) 0.0486(4) 0.0892(5) 0.0249(2) 0.0395(3) 0.0243(3)
O1 0.0481(7) 0.0421(8) 0.0587(9) 0.0001(6) 0.0307(6) -0.0012(6)
O2 0.0522(8) 0.0506(9) 0.0614(9) 0.0157(6) 0.0286(6) 0.0227(7)
N1 0.0458(8) 0.0321(8) 0.0424(9) 0.0018(6) 0.0197(7) 0.0042(6)
N2 0.0394(8) 0.0381(8) 0.0451(9) 0.0095(7) 0.0187(7) 0.0061(6)
C1 0.0392(9) 0.0358(9) 0.0379(10) 0.0053(7) 0.0124(7) -0.0011(7)
C2 0.0373(8) 0.0343(9) 0.0365(9) -0.0012(7) 0.0129(7) -0.0044(7)
C3 0.0376(9) 0.0394(10) 0.0361(10) 0.0033(7) 0.0125(7) 0.0025(7)
C4 0.0380(9) 0.0393(10) 0.0346(9) 0.0044(7) 0.0120(7) 0.0005(7)
C5 0.0420(9) 0.0460(11) 0.0485(11) 0.0095(8) 0.0215(8) 0.0060(8)
C6 0.0585(13) 0.108(2) 0.0512(14) 0.0016(14) 0.0296(11) -0.0019(13)
C7 0.0472(13) 0.120(3) 0.0849(19) -0.0208(14) 0.0314(13) -0.0335(17)

loop_
_atom_type_symbol
_atom_type_description
_atom_type_scat_dispersion_real
_atom_type_scat_dispersion_imag
_atom_type_scat_source
C C 0.0181 0.0091 'International Tables Vol C Tables 4.2.6.8 and 6.1.1.4'
H H 0.0000 0.0000 'International Tables Vol C Tables 4.2.6.8 and 6.1.1.4'
N N 0.0311 0.0180 'International Tables Vol C Tables 4.2.6.8 and 6.1.1.4'
O O 0.0492 0.0322 'International Tables Vol C Tables 4.2.6.8 and 6.1.1.4'
Cl Cl 0.3639 0.7018 'International Tables Vol C Tables 4.2.6.8 and 6.1.1.4'

loop_
_geom_angle_atom_site_label_1
_geom_angle_atom_site_label_2
_geom_angle_atom_site_label_3
_geom_angle
C2 N1 C1 121.92(16)
C2 N1 H1N1 117.6(15)
C1 N1 H1N1 120.4(15)
C2 N2 C3 126.87(16)
C2 N2 H1N2 116.1(17)
C3 N2 H1N2 116.9(17)
C4 C1 N1 124.69(16)
C4 C1 Cl1 123.17(14)
N1 C1 Cl1 112.13(13)
O1 C2 N2 123.07(17)
O1 C2 N1 122.60(17)
N2 C2 N1 114.32(15)
O2 C3 N2 119.22(16)
O2 C3 C4 124.43(16)
N2 C3 C4 116.35(16)
C1 C4 C3 115.60(16)
C1 C4 C5 123.76(16)
C3 C4 C5 120.54(16)
C7 C5 C6 111.5(2)
C7 C5 C4 110.49(17)
C6 C5 C4 114.38(17)
C7 C5 H5 109.6(16)
C6 C5 H5 106.3(15)
C4 C5 H5 104.3(15)
C5 C6 H6A 109.5
C5 C6 H6B 109.5
H6A C6 H6B 109.5
C5 C6 H6C 109.5
H6A C6 H6C 109.5
H6B C6 H6C 109.5
C5 C7 H7A 109.5
C5 C7 H7B 109.5
H7A C7 H7B 109.5
C5 C7 H7C 109.5
H7A C7 H7C 109.5
H7B C7 H7C 109.5

loop_
_geom_bond_atom_site_label_1
_geom_bond_atom_site_label_2
_geom_bond_distance
Cl1 C1 1.7200(18)
O1 C2 1.222(2)
O2 C3 1.226(2)
N1 C2 1.364(2)
N1 C1 1.370(2)
N1 H1N1 0.83(2)
N2 C2 1.360(2)
N2 C3 1.386(2)
N2 H1N2 0.84(3)
C1 C4 1.342(3)
C3 C4 1.457(2)
C4 C5 1.516(2)
C5 C7 1.500(3)
C5 C6 1.507(3)
C5 H5 0.95(3)
C6 H6A 0.9600
C6 H6B 0.9600
C6 H6C 0.9600
C7 H7A 0.9600
C7 H7B 0.9600
C7 H7C 0.9600

loop_
_geom_hbond_atom_site_label_D
_geom_hbond_atom_site_label_H
_geom_hbond_atom_site_label_A
_geom_hbond_site_symmetry_A
_geom_hbond_distance_DH
_geom_hbond_distance_HA
_geom_hbond_distance_DA
_geom_hbond_angle_DHA
_geom_hbond_publ_flag
N1 H1N1 O1 2_655 0.83(3) 2.01(3) 2.833(2) 169(2) yes
N2 H1N2 O2 3_656 0.83(3) 2.03(3) 2.854(2) 171(2) yes
C5 H5 Cl1 . 0.94(3) 2.57(2) 3.132(2) 118.7(17) yes
C6 H6A O1 3_666 0.9600 2.5600 3.455(3) 156.00 yes
C6 H6B O2 . 0.9600 2.4500 3.034(3) 119.00 yes

loop_
_geom_torsion_atom_site_label_1
_geom_torsion_atom_site_label_2
_geom_torsion_atom_site_label_3
_geom_torsion_atom_site_label_4
_geom_torsion
C2 N1 C1 C4 3.4(3)
C2 N1 C1 Cl1 -175.53(14)
C3 N2 C2 O1 -176.48(18)
C3 N2 C2 N1 4.4(3)
C1 N1 C2 O1 175.02(17)
C1 N1 C2 N2 -5.8(2)
C2 N2 C3 O2 179.34(18)
C2 N2 C3 C4 -0.3(3)
N1 C1 C4 C3 1.0(3)
Cl1 C1 C4 C3 179.85(13)
N1 C1 C4 C5 -175.22(17)
Cl1 C1 C4 C5 3.6(3)
O2 C3 C4 C1 177.94(19)
N2 C3 C4 C1 -2.5(2)
O2 C3 C4 C5 -5.7(3)
N2 C3 C4 C5 173.89(16)
C1 C4 C5 C7 105.3(2)
C3 C4 C5 C7 -70.8(3)
C1 C4 C5 C6 -128.0(2)
C3 C4 C5 C6 56.0(3)
